data_4113216
loop_
_publ_author_name
'Christine G. Espino'
'Kristin Williams Fiori'
'Mihyong Kim'
'J. Du Bois'

_publ_section_title
;
 Expanding the Scope of C-H Amination through Catalyst Design
;
_journal_name_full 'Journal of the American Chemical Society'
_journal_page_first 15378
_journal_page_last 15379
_journal_paper_doi 10.1021/ja0446294
_journal_volume 126
_journal_year 2004
_chemical_formula_moiety 'C38 H52 O10 Rh2'
_chemical_formula_sum 'C38 H52 O10 Rh2'
_chemical_formula_weight 874.62
_chemical_name_systematic
; 
 ? 
;
_space_group_IT_number 2
_symmetry_cell_setting triclinic
_symmetry_space_group_name_Hall '-P 1'
_symmetry_space_group_name_H-M 'P -1'
_atom_sites_solution_hydrogens geom
_atom_sites_solution_primary direct
_atom_sites_solution_secondary difmap
_audit_creation_method SHELXL-97
_cell_angle_alpha 66.441(6)
_cell_angle_beta 84.297(7)
_cell_angle_gamma 73.066(7)
_cell_formula_units_Z 1
_cell_length_a 9.731(4)
_cell_length_b 9.878(4)
_cell_length_c 11.256(5)
_cell_measurement_reflns_used 2000
_cell_measurement_temperature 159
_cell_measurement_theta_max 25.13
_cell_measurement_theta_min 2.34
_cell_volume 948.6(7)
_computing_structure_refinement 'SHELXL-97 (Sheldrick, 1997)'
_computing_structure_solution 'SHELXS-97 (Sheldrick, 1990)'
_diffrn_ambient_temperature 159
_diffrn_measured_fraction_theta_full 0.966
_diffrn_measured_fraction_theta_max 0.966
_diffrn_measurement_device_type
;
;
_diffrn_measurement_method
;
;
_diffrn_radiation_monochromator graphite
_diffrn_radiation_source 'fine-focus sealed tube'
_diffrn_radiation_type MoK\a
_diffrn_radiation_wavelength 0.71073
_diffrn_reflns_av_R_equivalents 0.0183
_diffrn_reflns_av_sigmaI/netI 0.0470
_diffrn_reflns_limit_h_max 10
_diffrn_reflns_limit_h_min -12
_diffrn_reflns_limit_k_max 12
_diffrn_reflns_limit_k_min -11
_diffrn_reflns_limit_l_max 14
_diffrn_reflns_limit_l_min -13
_diffrn_reflns_number 6182
_diffrn_reflns_theta_full 26.41
_diffrn_reflns_theta_max 26.41
_diffrn_reflns_theta_min 1.97
_exptl_absorpt_coefficient_mu 0.925
_exptl_absorpt_correction_T_max 0.92
_exptl_absorpt_correction_T_min 0.84
_exptl_absorpt_correction_type multi-scan
_exptl_absorpt_process_details 'SADABS, G.M. Sheldrick (1996)'
_exptl_crystal_colour unknown
_exptl_crystal_density_diffrn 1.531
_exptl_crystal_description rod
_exptl_crystal_F_000 450
_exptl_crystal_size_max 0.16
_exptl_crystal_size_mid 0.09
_exptl_crystal_size_min 0.09
_refine_diff_density_max 0.566
_refine_diff_density_min -0.298
_refine_diff_density_rms 0.077
_refine_ls_extinction_method none
_refine_ls_goodness_of_fit_ref 0.947
_refine_ls_hydrogen_treatment mixed
_refine_ls_matrix_type full
_refine_ls_number_parameters 232
_refine_ls_number_reflns 3767
_refine_ls_number_restraints 0
_refine_ls_restrained_S_all 0.947
_refine_ls_R_factor_all 0.0375
_refine_ls_R_factor_gt 0.0268
_refine_ls_shift/su_max 0.002
_refine_ls_shift/su_mean 0.000
_refine_ls_structure_factor_coef Fsqd
_refine_ls_weighting_details 'w=1/[\s^2^(Fo^2^)+(0.0292P)^2^+0.0000P] where P=(Fo^2^+2Fc^2^)/3'
_refine_ls_weighting_scheme calc
_refine_ls_wR_factor_gt 0.0554
_refine_ls_wR_factor_ref 0.0567
_reflns_number_gt 3031
_reflns_number_total 3767
_reflns_threshold_expression >2sigma(I)
_cod_data_source_file ja0446294rom20040911_040419.cif
_cod_data_source_block shelxl
_cod_original_cell_volume 948.7(6)
_cod_database_code 4113216

loop_
_symmetry_equiv_pos_as_xyz
'x, y, z'
'-x, -y, -z'

loop_
_atom_site_label
_atom_site_type_symbol
_atom_site_fract_x
_atom_site_fract_y
_atom_site_fract_z
_atom_site_U_iso_or_equiv
_atom_site_adp_type
_atom_site_occupancy
_atom_site_symmetry_multiplicity
_atom_site_calc_flag
_atom_site_refinement_flags
Rh1 Rh 0.03024(2) 0.10287(2) 1.01112(2) 0.01730(7) Uani 1 1 d .
O1 O 0.20350(18) 0.06627(18) 0.89865(17) 0.0213(4) Uani 1 1 d .
O2 O -0.09774(17) 0.24917(18) 0.85126(17) 0.0221(4) Uani 1 1 d .
O3 O -0.14507(18) 0.12703(19) 1.12380(17) 0.0221(4) Uani 1 1 d .
O4 O 0.15234(17) -0.05284(18) 1.16934(17) 0.0214(4) Uani 1 1 d .
O5 O 0.09341(19) 0.2865(2) 1.05398(19) 0.0271(5) Uani 1 1 d .
C1 C 0.2241(3) -0.0390(3) 0.8558(2) 0.0213(6) Uani 1 1 d .
C2 C 0.3586(3) -0.0605(3) 0.7753(3) 0.0261(6) Uani 1 1 d .
C3 C 0.4888(3) -0.0955(3) 0.8600(3) 0.0334(7) Uani 1 1 d .
H3A H 0.4791 -0.0118 0.8861 0.050 Uiso 1 1 calc R
H3B H 0.5750 -0.1084 0.8113 0.050 Uiso 1 1 calc R
H3C H 0.4939 -0.1881 0.9354 0.050 Uiso 1 1 calc R
C4 C 0.3737(3) -0.1921(3) 0.7316(3) 0.0371(8) Uani 1 1 d .
H4A H 0.3808 -0.2859 0.8063 0.056 Uiso 1 1 calc R
H4B H 0.4586 -0.2028 0.6811 0.056 Uiso 1 1 calc R
H4C H 0.2910 -0.1701 0.6800 0.056 Uiso 1 1 calc R
C5 C 0.3497(3) 0.0929(3) 0.6558(3) 0.0289(6) Uani 1 1 d .
H5A H 0.3563 0.1697 0.6864 0.035 Uiso 1 1 calc R
H5B H 0.4323 0.0769 0.6021 0.035 Uiso 1 1 calc R
C6 C 0.2152(3) 0.1557(3) 0.5725(3) 0.0285(7) Uani 1 1 d .
C7 C 0.2095(3) 0.1212(4) 0.4649(3) 0.0371(7) Uani 1 1 d .
H7 H 0.2914 0.0628 0.4398 0.045 Uiso 1 1 calc R
C8 C 0.0824(4) 0.1737(4) 0.3957(3) 0.0462(9) Uani 1 1 d .
H8 H 0.0783 0.1478 0.3255 0.055 Uiso 1 1 calc R
C9 C -0.0403(3) 0.2654(4) 0.4297(3) 0.0377(8) Uani 1 1 d .
H9 H -0.1253 0.3002 0.3821 0.045 Uiso 1 1 calc R
C10 C -0.0359(3) 0.3043(3) 0.5331(3) 0.0301(7) Uani 1 1 d .
C11 C 0.0931(3) 0.2495(3) 0.6031(3) 0.0277(6) Uani 1 1 d .
H11 H 0.0972 0.2767 0.6725 0.033 Uiso 1 1 calc R
C12 C -0.1666(3) 0.4024(3) 0.5751(3) 0.0315(7) Uani 1 1 d .
H12A H -0.2270 0.4725 0.4994 0.038 Uiso 1 1 calc R
H12B H -0.1349 0.4635 0.6102 0.038 Uiso 1 1 calc R
C13 C -0.2577(3) 0.3081(3) 0.6779(3) 0.0262(6) Uani 1 1 d .
C14 C -0.3238(3) 0.2244(3) 0.6219(3) 0.0342(7) Uani 1 1 d .
H14A H -0.2489 0.1559 0.5943 0.051 Uiso 1 1 calc R
H14B H -0.3849 0.2977 0.5490 0.051 Uiso 1 1 calc R
H14C H -0.3794 0.1666 0.6869 0.051 Uiso 1 1 calc R
C15 C -0.3770(3) 0.4183(3) 0.7221(3) 0.0395(8) Uani 1 1 d .
H15A H -0.4313 0.3606 0.7888 0.059 Uiso 1 1 calc R
H15B H -0.4395 0.4902 0.6498 0.059 Uiso 1 1 calc R
H15C H -0.3348 0.4728 0.7555 0.059 Uiso 1 1 calc R
C16 C -0.1614(3) 0.1934(3) 0.7960(2) 0.0196(6) Uani 1 1 d .
C17 C 0.1655(3) 0.3732(3) 0.9987(3) 0.0298(7) Uani 1 1 d .
C18 C 0.2072(4) 0.4040(4) 0.8613(3) 0.0520(10) Uani 1 1 d .
H18A H 0.2684 0.3114 0.8552 0.078 Uiso 1 1 calc R
H18B H 0.2576 0.4817 0.8318 0.078 Uiso 1 1 calc R
H18C H 0.1225 0.4389 0.8083 0.078 Uiso 1 1 calc R
C19 C 0.2157(3) 0.4545(4) 1.0648(4) 0.0478(9) Uani 1 1 d .
H19A H 0.1824 0.4250 1.1523 0.072 Uiso 1 1 calc R
H19B H 0.1783 0.5634 1.0192 0.072 Uiso 1 1 calc R
H19C H 0.3188 0.4274 1.0655 0.072 Uiso 1 1 calc R

loop_
_atom_site_aniso_label
_atom_site_aniso_U_11
_atom_site_aniso_U_22
_atom_site_aniso_U_33
_atom_site_aniso_U_23
_atom_site_aniso_U_13
_atom_site_aniso_U_12
Rh1 0.01748(11) 0.01587(10) 0.01998(12) -0.00751(8) -0.00022(8) -0.00572(7)
O1 0.0216(10) 0.0206(9) 0.0249(11) -0.0119(8) 0.0038(8) -0.0070(7)
O2 0.0208(10) 0.0201(9) 0.0245(11) -0.0068(8) -0.0035(8) -0.0056(7)
O3 0.0201(10) 0.0242(9) 0.0271(11) -0.0138(9) 0.0036(8) -0.0090(8)
O4 0.0240(10) 0.0202(9) 0.0213(10) -0.0076(8) -0.0033(8) -0.0076(7)
O5 0.0261(11) 0.0250(10) 0.0371(12) -0.0174(9) 0.0023(9) -0.0102(8)
C1 0.0184(14) 0.0250(13) 0.0169(14) -0.0057(12) -0.0006(11) -0.0039(10)
C2 0.0209(15) 0.0297(14) 0.0294(16) -0.0140(13) 0.0065(12) -0.0078(11)
C3 0.0224(16) 0.0384(16) 0.0369(18) -0.0150(14) 0.0040(14) -0.0052(12)
C4 0.0358(18) 0.0388(17) 0.046(2) -0.0271(16) 0.0162(16) -0.0129(14)
C5 0.0277(16) 0.0367(15) 0.0285(17) -0.0156(14) 0.0094(13) -0.0169(12)
C6 0.0321(17) 0.0340(15) 0.0221(16) -0.0067(13) 0.0053(13) -0.0209(13)
C7 0.0350(18) 0.0536(19) 0.0316(18) -0.0219(16) 0.0065(15) -0.0192(15)
C8 0.057(2) 0.070(2) 0.0213(18) -0.0197(18) 0.0051(17) -0.0305(19)
C9 0.040(2) 0.0515(19) 0.0209(17) -0.0046(15) -0.0080(15) -0.0222(15)
C10 0.0327(17) 0.0294(14) 0.0228(16) 0.0029(13) 0.0001(13) -0.0192(13)
C11 0.0334(17) 0.0283(14) 0.0216(16) -0.0037(12) -0.0010(13) -0.0166(12)
C12 0.0328(17) 0.0246(14) 0.0293(17) 0.0023(13) -0.0116(14) -0.0106(12)
C13 0.0227(15) 0.0258(13) 0.0269(16) -0.0048(12) -0.0051(12) -0.0078(11)
C14 0.0319(17) 0.0383(16) 0.0302(17) -0.0039(14) -0.0093(14) -0.0169(13)
C15 0.0299(17) 0.0346(16) 0.044(2) -0.0108(15) -0.0112(15) 0.0021(13)
C16 0.0140(13) 0.0225(13) 0.0198(15) -0.0070(12) 0.0018(11) -0.0035(10)
C17 0.0207(15) 0.0195(13) 0.048(2) -0.0148(13) -0.0061(14) 0.0011(11)
C18 0.068(3) 0.047(2) 0.043(2) -0.0058(18) 0.0039(19) -0.0367(18)
C19 0.0320(19) 0.0430(18) 0.087(3) -0.043(2) -0.0013(19) -0.0108(15)

loop_
_atom_type_symbol
_atom_type_description
_atom_type_scat_dispersion_real
_atom_type_scat_dispersion_imag
_atom_type_scat_source
C C 0.0033 0.0016 'International Tables Vol C Tables 4.2.6.8 and 6.1.1.4'
H H 0.0000 0.0000 'International Tables Vol C Tables 4.2.6.8 and 6.1.1.4'
O O 0.0106 0.0060 'International Tables Vol C Tables 4.2.6.8 and 6.1.1.4'
Rh Rh -1.1178 0.9187 'International Tables Vol C Tables 4.2.6.8 and 6.1.1.4'

loop_
_geom_angle_atom_site_label_1
_geom_angle_atom_site_label_2
_geom_angle_atom_site_label_3
_geom_angle
_geom_angle_site_symmetry_1
_geom_angle_site_symmetry_3
O4 Rh1 O3 90.70(7) . .
O4 Rh1 O1 88.69(7) . .
O3 Rh1 O1 176.37(7) . .
O4 Rh1 O2 176.38(6) . .
O3 Rh1 O2 88.74(7) . .
O1 Rh1 O2 91.64(8) . .
O4 Rh1 O5 86.17(7) . .
O3 Rh1 O5 88.80(7) . .
O1 Rh1 O5 94.73(7) . .
O2 Rh1 O5 97.39(7) . .
O4 Rh1 Rh1 88.64(5) . 2_557
O3 Rh1 Rh1 89.00(5) . 2_557
O1 Rh1 Rh1 87.41(5) . 2_557
O2 Rh1 Rh1 87.78(5) . 2_557
O5 Rh1 Rh1 174.34(5) . 2_557
C1 O1 Rh1 119.65(16) . .
C16 O2 Rh1 118.84(15) . .
C1 O3 Rh1 118.28(16) 2_557 .
C16 O4 Rh1 119.21(16) 2_557 .
C17 O5 Rh1 133.7(2) . .
O3 C1 O1 125.7(2) 2_557 .
O3 C1 C2 118.4(2) 2_557 .
O1 C1 C2 115.9(2) . .
C1 C2 C4 111.2(2) . .
C1 C2 C3 107.7(2) . .
C4 C2 C3 110.0(2) . .
C1 C2 C5 108.7(2) . .
C4 C2 C5 110.6(2) . .
C3 C2 C5 108.6(2) . .
C2 C3 H3A 109.5 . .
C2 C3 H3B 109.5 . .
H3A C3 H3B 109.5 . .
C2 C3 H3C 109.5 . .
H3A C3 H3C 109.5 . .
H3B C3 H3C 109.5 . .
C2 C4 H4A 109.5 . .
C2 C4 H4B 109.5 . .
H4A C4 H4B 109.5 . .
C2 C4 H4C 109.5 . .
H4A C4 H4C 109.5 . .
H4B C4 H4C 109.5 . .
C6 C5 C2 115.2(2) . .
C6 C5 H5A 108.5 . .
C2 C5 H5A 108.5 . .
C6 C5 H5B 108.5 . .
C2 C5 H5B 108.5 . .
H5A C5 H5B 107.5 . .
C11 C6 C7 118.4(3) . .
C11 C6 C5 119.9(3) . .
C7 C6 C5 121.7(3) . .
C8 C7 C6 119.9(3) . .
C8 C7 H7 120.0 . .
C6 C7 H7 120.0 . .
C7 C8 C9 120.8(3) . .
C7 C8 H8 119.6 . .
C9 C8 H8 119.6 . .
C10 C9 C8 120.2(3) . .
C10 C9 H9 119.9 . .
C8 C9 H9 119.9 . .
C9 C10 C11 118.5(3) . .
C9 C10 C12 122.4(3) . .
C11 C10 C12 119.1(3) . .
C6 C11 C10 122.1(3) . .
C6 C11 H11 119.0 . .
C10 C11 H11 119.0 . .
C10 C12 C13 113.8(2) . .
C10 C12 H12A 108.8 . .
C13 C12 H12A 108.8 . .
C10 C12 H12B 108.8 . .
C13 C12 H12B 108.8 . .
H12A C12 H12B 107.7 . .
C14 C13 C16 110.5(2) . .
C14 C13 C15 109.8(2) . .
C16 C13 C15 108.1(2) . .
C14 C13 C12 110.7(2) . .
C16 C13 C12 108.9(2) . .
C15 C13 C12 108.8(2) . .
C13 C14 H14A 109.5 . .
C13 C14 H14B 109.5 . .
H14A C14 H14B 109.5 . .
C13 C14 H14C 109.5 . .
H14A C14 H14C 109.5 . .
H14B C14 H14C 109.5 . .
C13 C15 H15A 109.5 . .
C13 C15 H15B 109.5 . .
H15A C15 H15B 109.5 . .
C13 C15 H15C 109.5 . .
H15A C15 H15C 109.5 . .
H15B C15 H15C 109.5 . .
O4 C16 O2 125.5(2) 2_557 .
O4 C16 C13 117.7(2) 2_557 .
O2 C16 C13 116.8(2) . .
O5 C17 C19 121.2(3) . .
O5 C17 C18 121.4(3) . .
C19 C17 C18 117.4(3) . .
C17 C18 H18A 109.5 . .
C17 C18 H18B 109.5 . .
H18A C18 H18B 109.5 . .
C17 C18 H18C 109.5 . .
H18A C18 H18C 109.5 . .
H18B C18 H18C 109.5 . .
C17 C19 H19A 109.5 . .
C17 C19 H19B 109.5 . .
H19A C19 H19B 109.5 . .
C17 C19 H19C 109.5 . .
H19A C19 H19C 109.5 . .
H19B C19 H19C 109.5 . .

loop_
_geom_bond_atom_site_label_1
_geom_bond_atom_site_label_2
_geom_bond_distance
_geom_bond_site_symmetry_2
Rh1 O4 2.0286(18) .
Rh1 O3 2.0374(18) .
Rh1 O1 2.0403(18) .
Rh1 O2 2.0484(18) .
Rh1 O5 2.3042(19) .
Rh1 Rh1 2.3817(9) 2_557
O1 C1 1.271(3) .
O2 C16 1.274(3) .
O3 C1 1.263(3) 2_557
O4 C16 1.261(3) 2_557
O5 C17 1.204(3) .
C1 O3 1.263(3) 2_557
C1 C2 1.528(3) .
C2 C4 1.529(4) .
C2 C3 1.535(4) .
C2 C5 1.559(4) .
C3 H3A 0.9600 .
C3 H3B 0.9600 .
C3 H3C 0.9600 .
C4 H4A 0.9600 .
C4 H4B 0.9600 .
C4 H4C 0.9600 .
C5 C6 1.512(4) .
C5 H5A 0.9700 .
C5 H5B 0.9700 .
C6 C11 1.386(4) .
C6 C7 1.392(4) .
C7 C8 1.379(4) .
C7 H7 0.9300 .
C8 C9 1.396(4) .
C8 H8 0.9300 .
C9 C10 1.371(4) .
C9 H9 0.9300 .
C10 C11 1.396(4) .
C10 C12 1.520(4) .
C11 H11 0.9300 .
C12 C13 1.552(4) .
C12 H12A 0.9700 .
C12 H12B 0.9700 .
C13 C14 1.517(4) .
C13 C16 1.534(3) .
C13 C15 1.537(4) .
C14 H14A 0.9600 .
C14 H14B 0.9600 .
C14 H14C 0.9600 .
C15 H15A 0.9600 .
C15 H15B 0.9600 .
C15 H15C 0.9600 .
C16 O4 1.261(3) 2_557
C17 C19 1.489(4) .
C17 C18 1.490(4) .
C18 H18A 0.9600 .
C18 H18B 0.9600 .
C18 H18C 0.9600 .
C19 H19A 0.9600 .
C19 H19B 0.9600 .
C19 H19C 0.9600 .

loop_
_geom_torsion_atom_site_label_1
_geom_torsion_atom_site_label_2
_geom_torsion_atom_site_label_3
_geom_torsion_atom_site_label_4
_geom_torsion
_geom_torsion_site_symmetry_1
_geom_torsion_site_symmetry_4
O4 Rh1 O1 C1 89.08(18) . .
O3 Rh1 O1 C1 8.6(13) . .
O2 Rh1 O1 C1 -87.31(18) . .
O5 Rh1 O1 C1 175.13(18) . .
Rh1 Rh1 O1 C1 0.39(17) 2_557 .
O4 Rh1 O2 C16 -8.1(12) . .
O3 Rh1 O2 C16 -89.28(17) . .
O1 Rh1 O2 C16 87.11(17) . .
O5 Rh1 O2 C16 -177.91(17) . .
Rh1 Rh1 O2 C16 -0.23(17) 2_557 .
O4 Rh1 O3 C1 -89.46(18) . 2_557
O1 Rh1 O3 C1 -9.0(13) . 2_557
O2 Rh1 O3 C1 86.96(18) . 2_557
O5 Rh1 O3 C1 -175.62(18) . 2_557
Rh1 Rh1 O3 C1 -0.84(17) 2_557 2_557
O3 Rh1 O4 C16 89.93(18) . 2_557
O1 Rh1 O4 C16 -86.49(18) . 2_557
O2 Rh1 O4 C16 8.8(12) . 2_557
O5 Rh1 O4 C16 178.67(18) . 2_557
Rh1 Rh1 O4 C16 0.94(17) 2_557 2_557
O4 Rh1 O5 C17 112.7(2) . .
O3 Rh1 O5 C17 -156.5(2) . .
O1 Rh1 O5 C17 24.4(3) . .
O2 Rh1 O5 C17 -67.9(3) . .
Rh1 Rh1 O5 C17 136.4(4) 2_557 .
Rh1 O1 C1 O3 0.2(3) . 2_557
Rh1 O1 C1 C2 -178.53(16) . .
O3 C1 C2 C4 0.0(3) 2_557 .
O1 C1 C2 C4 178.8(2) . .
O3 C1 C2 C3 -120.6(3) 2_557 .
O1 C1 C2 C3 58.2(3) . .
O3 C1 C2 C5 122.0(2) 2_557 .
O1 C1 C2 C5 -59.2(3) . .
C1 C2 C5 C6 -54.8(3) . .
C4 C2 C5 C6 67.6(3) . .
C3 C2 C5 C6 -171.6(2) . .
C2 C5 C6 C11 86.7(3) . .
C2 C5 C6 C7 -92.9(3) . .
C11 C6 C7 C8 -3.2(4) . .
C5 C6 C7 C8 176.4(3) . .
C6 C7 C8 C9 1.9(5) . .
C7 C8 C9 C10 -0.1(5) . .
C8 C9 C10 C11 -0.4(4) . .
C8 C9 C10 C12 -179.4(2) . .
C7 C6 C11 C10 2.8(4) . .
C5 C6 C11 C10 -176.8(2) . .
C9 C10 C11 C6 -1.0(4) . .
C12 C10 C11 C6 178.0(2) . .
C9 C10 C12 C13 91.0(3) . .
C11 C10 C12 C13 -88.0(3) . .
C10 C12 C13 C14 -64.9(3) . .
C10 C12 C13 C16 56.8(3) . .
C10 C12 C13 C15 174.4(2) . .
Rh1 O2 C16 O4 -0.5(3) . 2_557
Rh1 O2 C16 C13 179.11(16) . .
C14 C13 C16 O4 -1.3(3) . 2_557
C15 C13 C16 O4 118.9(2) . 2_557
C12 C13 C16 O4 -123.0(2) . 2_557
C14 C13 C16 O2 179.1(2) . .
C15 C13 C16 O2 -60.7(3) . .
C12 C13 C16 O2 57.3(3) . .
Rh1 O5 C17 C19 -165.48(19) . .
Rh1 O5 C17 C18 14.8(4) . .
